data_7248713
loop_
_publ_author_name
'Shaikh, Samir R.'
'Gawade, Rupesh L.'
'Dabke, Niteen B.'
'Dash, Soumya R.'
'Vanka, Kumar'
'Gonnade, Rajesh G.'

_publ_section_title
;
 Crystal engineering for intramolecular \p--\p stacking: effect of
 substitution of electron-donating and electron-withdrawing groups on the
 molecular geometry in conformationally flexible Sulfoesters and
 sulfonamides
;
_journal_issue 26
_journal_name_full CrystEngComm
_journal_page_first 3557
_journal_page_last 3573
_journal_paper_doi 10.1039/D4CE00309H
_journal_volume 26
_journal_year 2024
_chemical_formula_moiety 'C15 H17 N O2 S'
_chemical_formula_sum 'C15 H17 N O2 S'
_chemical_formula_weight 275.35
_space_group_crystal_system monoclinic
_space_group_IT_number 14
_space_group_name_Hall '-P 2yn'
_space_group_name_H-M_alt 'P 1 21/n 1'
_atom_sites_solution_hydrogens mixed
_atom_sites_solution_primary direct
_atom_sites_solution_secondary 'difference Fourier'
_audit_creation_method SHELXL-2018/3
_audit_update_record
;
2024-03-02 deposited with the CCDC.	2024-05-27 downloaded from the CCDC.
;
_cell_angle_alpha 90
_cell_angle_beta 109.587(8)
_cell_angle_gamma 90
_cell_formula_units_Z 4
_cell_length_a 15.270(4)
_cell_length_b 5.4721(15)
_cell_length_c 17.456(5)
_cell_measurement_reflns_used 4686
_cell_measurement_temperature 100(2)
_cell_measurement_theta_max 28.65
_cell_measurement_theta_min 2.83
_cell_volume 1374.2(7)
_computing_cell_refinement 'SAINT (Bruker, 2016)'
_computing_data_collection 'APEX3 (Bruker, 2016)'
_computing_data_reduction 'SAINT (Bruker, 2016)'
_computing_molecular_graphics 'Bruker SHELXTL, Mercury 2020.20'
_computing_publication_material 'Bruker SHELXTL'
_computing_structure_refinement 'SHELXL-2018/3 (Sheldrick, 2018)'
_computing_structure_solution 'SHELXT 2014/5 (Sheldrick, 2014)'
_diffrn_ambient_temperature 100(2)
_diffrn_detector 'Photon II CPAD Area Detector'
_diffrn_detector_area_resol_mean 7.39
_diffrn_measured_fraction_theta_full 0.972
_diffrn_measured_fraction_theta_max 0.972
_diffrn_measurement_device '\k-geometry diffractometer'
_diffrn_measurement_device_type 'Bruker D8 VENTURE Kappa Duo PHOTON II CPAD'
_diffrn_measurement_method '\f and \w scans'
_diffrn_radiation_monochromator 'multilayer mirrors'
_diffrn_radiation_type MoK\a
_diffrn_radiation_wavelength 0.71073
_diffrn_reflns_av_R_equivalents 0.0455
_diffrn_reflns_av_unetI/netI 0.0462
_diffrn_reflns_Laue_measured_fraction_full 0.972
_diffrn_reflns_Laue_measured_fraction_max 0.972
_diffrn_reflns_limit_h_max 17
_diffrn_reflns_limit_h_min -18
_diffrn_reflns_limit_k_max 6
_diffrn_reflns_limit_k_min -6
_diffrn_reflns_limit_l_max 20
_diffrn_reflns_limit_l_min -20
_diffrn_reflns_number 9936
_diffrn_reflns_point_group_measured_fraction_full 0.972
_diffrn_reflns_point_group_measured_fraction_max 0.972
_diffrn_reflns_theta_full 24.999
_diffrn_reflns_theta_max 24.999
_diffrn_reflns_theta_min 2.406
_diffrn_source 'micro-focus sealed tube'
_diffrn_source_type 'Incoatech I\mS HB'
_exptl_absorpt_coefficient_mu 0.233
_exptl_absorpt_correction_T_max 0.7458
_exptl_absorpt_correction_T_min 0.6458
_exptl_absorpt_correction_type multi-scan
_exptl_absorpt_process_details 'SADABS (BRUKER, 2016)'
_exptl_crystal_colour colourless
_exptl_crystal_density_diffrn 1.331
_exptl_crystal_description block
_exptl_crystal_F_000 584
_exptl_crystal_size_max 0.210
_exptl_crystal_size_mid 0.160
_exptl_crystal_size_min 0.110
_refine_diff_density_max 1.599
_refine_diff_density_min -0.479
_refine_diff_density_rms 0.119
_refine_ls_extinction_method none
_refine_ls_goodness_of_fit_ref 1.071
_refine_ls_hydrogen_treatment mixed
_refine_ls_matrix_type full
_refine_ls_number_parameters 254
_refine_ls_number_reflns 2360
_refine_ls_number_restraints 169
_refine_ls_restrained_S_all 1.039
_refine_ls_R_factor_all 0.1268
_refine_ls_R_factor_gt 0.1141
_refine_ls_shift/su_max 0.000
_refine_ls_shift/su_mean 0.000
_refine_ls_structure_factor_coef Fsqd
_refine_ls_weighting_details 'w=1/[\s^2^(Fo^2^)+(0.1978P)^2^+11.4293P] where P=(Fo^2^+2Fc^2^)/3'
_refine_ls_weighting_scheme calc
_refine_ls_wR_factor_gt 0.3133
_refine_ls_wR_factor_ref 0.3314
_reflns_Friedel_coverage 0.000
_reflns_number_gt 2052
_reflns_number_total 2360
_reflns_threshold_expression 'I > 2\s(I)'
_cod_data_source_file d4ce00309h2.cif
_cod_data_source_block 6b
_cod_depositor_comments
;
The following automatic conversions were performed:

data item '_atom_sites_solution_primary' value 'direct method' was
changed to 'direct'.

Automatic conversion script
Id: cif_fix_values 8170 2020-07-09 18:12:32Z antanas 

 Adding full bibliography for 7248707--7248724.cif.
;
_cod_original_sg_symbol_H-M 'P 21/n'
_cod_database_code 7248713
_shelx_shelxl_version_number 2018/3
_shelx_space_group_comment
;
The symmetry employed for this shelxl refinement is uniquely defined
by the following loop, which should always be used as a source of
symmetry information in preference to the above space-group names.
They are only intended as comments.
;
_shelx_estimated_absorpt_t_min 0.953
_shelx_estimated_absorpt_t_max 0.975

loop_
_space_group_symop_operation_xyz
'x, y, z'
'-x+1/2, y+1/2, -z+1/2'
'-x, -y, -z'
'x-1/2, -y-1/2, z-1/2'

loop_
_atom_site_label
_atom_site_type_symbol
_atom_site_fract_x
_atom_site_fract_y
_atom_site_fract_z
_atom_site_U_iso_or_equiv
_atom_site_adp_type
_atom_site_occupancy
_atom_site_site_symmetry_order
_atom_site_calc_flag
_atom_site_refinement_flags_posn
_atom_site_refinement_flags_adp
_atom_site_refinement_flags_occupancy
_atom_site_disorder_assembly
_atom_site_disorder_group
S1 S 0.69169(12) 0.9580(3) 0.62091(10) 0.0159(6) Uani 1 1 d . . . . .
O1 O 0.6323(4) 1.0904(9) 0.5521(3) 0.0229(12) Uani 1 1 d . . . . .
O2 O 0.7523(4) 1.0892(10) 0.6903(3) 0.0260(13) Uani 1 1 d . . . . .
C1 C 0.8583(8) 0.438(2) 0.5206(8) 0.031(4) Uani 0.6 1 d G U P A 1
C2 C 0.8858(7) 0.475(2) 0.6042(7) 0.041(5) Uani 0.6 1 d G U P A 1
H2 H 0.939779 0.395229 0.639140 0.049 Uiso 0.6 1 calc R U P A 1
C3 C 0.8344(10) 0.627(3) 0.6366(5) 0.026(4) Uani 0.6 1 d G U P A 1
H3 H 0.853204 0.652282 0.693658 0.031 Uiso 0.6 1 calc R U P A 1
C4 C 0.7555(9) 0.743(3) 0.5854(7) 0.016(8) Uani 0.4 1 d G U P A 1
C5 C 0.7280(8) 0.707(2) 0.5019(6) 0.033(4) Uani 0.6 1 d G U P A 1
H5 H 0.674047 0.786241 0.466921 0.039 Uiso 0.6 1 calc R U P A 1
C6 C 0.7794(9) 0.554(2) 0.4695(5) 0.042(4) Uani 0.6 1 d G U P A 1
H6 H 0.760621 0.529188 0.412402 0.050 Uiso 0.6 1 calc R U P A 1
C7 C 0.5629(13) 0.635(4) 0.5941(12) 0.016(2) Uani 0.6 1 d . U P B 1
H7A H 0.597050 0.537567 0.565479 0.019 Uiso 0.6 1 calc R U P B 1
H7B H 0.514827 0.733413 0.553617 0.019 Uiso 0.6 1 calc R U P B 1
C8 C 0.5176(10) 0.464(3) 0.6428(11) 0.026(3) Uani 0.7 1 d . U P B 1
H8A H 0.479044 0.341116 0.604731 0.031 Uiso 0.7 1 calc R U P B 1
H8B H 0.568120 0.375113 0.684199 0.031 Uiso 0.7 1 calc R U P B 1
C15 C 0.9100(14) 0.269(4) 0.4839(13) 0.043(5) Uani 0.6 1 d . U P A 1
H15A H 0.974965 0.321695 0.499380 0.064 Uiso 0.6 1 calc R U P A 1
H15B H 0.881630 0.272880 0.424536 0.064 Uiso 0.6 1 calc R U P A 1
H15C H 0.907198 0.102873 0.503593 0.064 Uiso 0.6 1 calc R U P A 1
C1' C 0.8706(10) 0.424(3) 0.5402(10) 0.020(5) Uani 0.4 1 d G U P A 2
C2' C 0.8739(10) 0.442(3) 0.6206(9) 0.021(5) Uani 0.4 1 d G U P A 2
H2' H 0.912867 0.335105 0.660542 0.026 Uiso 0.4 1 calc R U P A 2
C3' C 0.8203(11) 0.616(3) 0.6425(6) 0.027(7) Uani 0.4 1 d G U P A 2
H3' H 0.822538 0.627627 0.697445 0.033 Uiso 0.4 1 calc R U P A 2
C4' C 0.7633(9) 0.772(3) 0.5841(7) 0.014(5) Uani 0.6 1 d G U P A 2
C5' C 0.7600(10) 0.754(2) 0.5037(6) 0.018(4) Uani 0.4 1 d G U P A 2
H5' H 0.721096 0.860774 0.463787 0.021 Uiso 0.4 1 calc R U P A 2
C6' C 0.8137(12) 0.580(3) 0.4818(7) 0.034(5) Uani 0.4 1 d G U P A 2
H6' H 0.811424 0.568254 0.426883 0.041 Uiso 0.4 1 calc R U P A 2
C7' C 0.552(2) 0.615(6) 0.6018(18) 0.016(2) Uani 0.4 1 d . U P B 2
H7'1 H 0.507886 0.716096 0.558763 0.019 Uiso 0.4 1 calc R U P B 2
H7'2 H 0.583722 0.506949 0.574234 0.019 Uiso 0.4 1 calc R U P B 2
C8' C 0.496(3) 0.461(8) 0.632(3) 0.026(3) Uani 0.3 1 d . U P B 2
H8'1 H 0.536685 0.334975 0.666811 0.031 Uiso 0.3 1 calc R U P B 2
H8'2 H 0.450813 0.376032 0.585074 0.031 Uiso 0.3 1 calc R U P B 2
C15' C 0.9300(16) 0.226(4) 0.5170(16) 0.026(5) Uani 0.4 1 d . U P A 2
H15D H 0.991479 0.218289 0.559046 0.039 Uiso 0.4 1 calc R U P A 2
H15E H 0.936762 0.268366 0.464737 0.039 Uiso 0.4 1 calc R U P A 2
H15F H 0.899146 0.067314 0.512626 0.039 Uiso 0.4 1 calc R U P A 2
N1 N 0.6262(4) 0.7916(12) 0.6554(4) 0.0203(14) Uani 1 1 d D . . . .
H1N H 0.654(6) 0.723(16) 0.703(3) 0.03(2) Uiso 1 1 d D . . . .
C9 C 0.4598(7) 0.5835(16) 0.6840(6) 0.017(3) Uani 0.6 1 d G U P B 1
C10 C 0.4378(8) 0.4468(16) 0.7421(7) 0.026(4) Uani 0.5 1 d G U P B 1
H10 H 0.461960 0.286327 0.754996 0.031 Uiso 0.5 1 calc R U P B 1
C11 C 0.3803(9) 0.545(2) 0.7814(7) 0.027(4) Uani 0.45 1 d G U P B 1
H11 H 0.365258 0.451565 0.821162 0.033 Uiso 0.45 1 calc R U P B 1
C12 C 0.3449(9) 0.780(2) 0.7626(7) 0.036(6) Uani 0.45 1 d G U P B 1
H12 H 0.305682 0.846862 0.789438 0.043 Uiso 0.45 1 calc R U P B 1
C13 C 0.3670(9) 0.9164(16) 0.7044(8) 0.028(4) Uani 0.5 1 d G U P B 1
H13 H 0.342807 1.076925 0.691548 0.034 Uiso 0.5 1 calc R U P B 1
C14 C 0.4244(9) 0.8183(16) 0.6651(6) 0.019(3) Uani 0.5 1 d G . P B 1
H14 H 0.439508 0.911691 0.625382 0.022 Uiso 0.5 1 calc R U P B 1
C9' C 0.4422(8) 0.594(2) 0.6810(6) 0.017(5) Uani 0.4 1 d G U P B 2
C10' C 0.4524(7) 0.5394(19) 0.7613(6) 0.022(3) Uani 0.5 1 d G U P B 2
H10' H 0.496628 0.420839 0.790101 0.027 Uiso 0.5 1 calc R U P B 2
C11' C 0.3978(7) 0.658(2) 0.7994(4) 0.029(3) Uani 0.55 1 d G U P B 2
H11' H 0.404747 0.620804 0.854293 0.035 Uiso 0.55 1 calc R U P B 2
C12' C 0.3331(7) 0.832(2) 0.7573(5) 0.025(4) Uani 0.55 1 d G U P B 2
H12' H 0.295760 0.912817 0.783320 0.031 Uiso 0.55 1 calc R U P B 2
C13' C 0.3229(7) 0.8863(18) 0.6770(6) 0.021(3) Uani 0.5 1 d G U P B 2
H13' H 0.278655 1.004871 0.648156 0.025 Uiso 0.5 1 calc R U P B 2
C14' C 0.3775(8) 0.768(2) 0.6388(5) 0.017(3) Uani 0.5 1 d G . P B 2
H14' H 0.370536 0.804908 0.583962 0.021 Uiso 0.5 1 calc R U P B 2

loop_
_atom_site_aniso_label
_atom_site_aniso_U_11
_atom_site_aniso_U_22
_atom_site_aniso_U_33
_atom_site_aniso_U_23
_atom_site_aniso_U_13
_atom_site_aniso_U_12
S1 0.0160(9) 0.0165(9) 0.0100(9) -0.0041(7) -0.0026(6) 0.0041(7)
O1 0.025(3) 0.017(3) 0.020(3) 0.005(2) -0.002(2) 0.005(2)
O2 0.023(3) 0.030(3) 0.019(3) -0.013(2) -0.001(2) -0.003(2)
C1 0.030(5) 0.031(5) 0.033(5) -0.005(3) 0.013(3) -0.001(3)
C2 0.039(5) 0.041(5) 0.043(5) 0.001(3) 0.016(3) 0.003(3)
C3 0.025(5) 0.027(5) 0.026(5) 0.000(3) 0.008(3) 0.003(3)
C4 0.016(8) 0.016(8) 0.016(8) 0.0000(10) 0.006(3) -0.0001(10)
C5 0.032(4) 0.035(5) 0.031(4) -0.002(3) 0.011(3) 0.000(3)
C6 0.042(5) 0.045(5) 0.041(5) -0.004(3) 0.016(3) 0.002(3)
C7 0.016(3) 0.016(3) 0.015(3) 0.000(2) 0.0050(18) -0.001(2)
C8 0.026(4) 0.025(3) 0.027(3) 0.0011(19) 0.007(2) 0.000(2)
C15 0.043(7) 0.042(7) 0.044(7) -0.008(5) 0.017(5) 0.002(5)
C1' 0.018(6) 0.019(6) 0.022(6) -0.002(3) 0.005(3) 0.000(3)
C2' 0.020(5) 0.023(6) 0.023(5) 0.001(3) 0.010(3) 0.002(3)
C3' 0.027(8) 0.028(8) 0.028(8) 0.000(3) 0.010(4) 0.002(3)
C4' 0.013(5) 0.014(5) 0.014(5) 0.0002(10) 0.0046(19) -0.0003(10)
C5' 0.018(5) 0.020(5) 0.016(5) -0.001(3) 0.006(3) 0.000(3)
C6' 0.034(6) 0.037(6) 0.033(6) -0.006(3) 0.013(3) 0.001(3)
C7' 0.016(3) 0.016(3) 0.015(3) 0.000(2) 0.0050(18) -0.001(2)
C8' 0.026(4) 0.025(3) 0.027(3) 0.0011(19) 0.007(2) 0.000(2)
C15' 0.026(7) 0.030(7) 0.026(7) 0.002(5) 0.013(5) 0.008(5)
N1 0.017(3) 0.028(4) 0.010(3) 0.003(3) -0.003(2) 0.005(3)
C9 0.017(4) 0.017(4) 0.017(4) 0.0003(10) 0.0053(15) -0.0003(10)
C10 0.024(4) 0.025(5) 0.027(4) 0.001(3) 0.008(3) -0.001(3)
C11 0.028(5) 0.028(5) 0.026(5) 0.000(3) 0.010(3) -0.003(3)
C12 0.037(6) 0.037(7) 0.036(7) 0.001(3) 0.015(3) -0.001(3)
C13 0.029(4) 0.027(5) 0.029(4) -0.001(3) 0.010(3) 0.001(3)
C14 0.016(8) 0.017(8) 0.021(8) 0.001(6) 0.004(7) 0.000(6)
C9' 0.017(5) 0.017(5) 0.017(5) 0.0001(10) 0.006(2) -0.0002(10)
C10' 0.022(4) 0.021(4) 0.021(4) 0.000(3) 0.004(3) 0.001(3)
C11' 0.030(4) 0.030(4) 0.028(4) 0.000(3) 0.011(3) -0.002(3)
C12' 0.026(4) 0.025(4) 0.026(5) 0.001(3) 0.010(3) 0.000(3)
C13' 0.020(4) 0.021(4) 0.021(4) 0.001(3) 0.007(3) 0.001(3)
C14' 0.011(7) 0.021(8) 0.016(7) 0.010(6) -0.001(6) 0.001(6)

loop_
_atom_type_symbol
_atom_type_description
_atom_type_scat_dispersion_real
_atom_type_scat_dispersion_imag
_atom_type_scat_source
C C 0.0033 0.0016 'International Tables Vol C Tables 4.2.6.8 and 6.1.1.4'
H H 0.0000 0.0000 'International Tables Vol C Tables 4.2.6.8 and 6.1.1.4'
N N 0.0061 0.0033 'International Tables Vol C Tables 4.2.6.8 and 6.1.1.4'
O O 0.0106 0.0060 'International Tables Vol C Tables 4.2.6.8 and 6.1.1.4'
S S 0.1246 0.1234 'International Tables Vol C Tables 4.2.6.8 and 6.1.1.4'

loop_
_geom_angle_atom_site_label_1
_geom_angle_atom_site_label_2
_geom_angle_atom_site_label_3
_geom_angle
_geom_angle_site_symmetry_1
_geom_angle_site_symmetry_3
_geom_angle_publ_flag
O1 S1 O2 119.9(3) . . ?
O1 S1 N1 107.5(3) . . ?
O2 S1 N1 105.7(3) . . ?
O1 S1 C4 108.1(5) . . ?
O2 S1 C4 110.5(5) . . ?
N1 S1 C4 103.9(6) . . ?
O1 S1 C4' 106.3(4) . . ?
O2 S1 C4' 106.9(5) . . ?
N1 S1 C4' 110.3(6) . . ?
C2 C1 C6 120.0 . . ?
C2 C1 C15 121.5(12) . . ?
C6 C1 C15 118.4(12) . . ?
C3 C2 C1 120.0 . . ?
C3 C2 H2 120.0 . . ?
C1 C2 H2 120.0 . . ?
C4 C3 C2 120.0 . . ?
C4 C3 H3 120.0 . . ?
C2 C3 H3 120.0 . . ?
C3 C4 C5 120.0 . . ?
C3 C4 S1 122.7(7) . . ?
C5 C4 S1 117.1(7) . . ?
C4 C5 C6 120.0 . . ?
C4 C5 H5 120.0 . . ?
C6 C5 H5 120.0 . . ?
C5 C6 C1 120.0 . . ?
C5 C6 H6 120.0 . . ?
C1 C6 H6 120.0 . . ?
N1 C7 C8 104.9(13) . . ?
N1 C7 H7A 110.8 . . ?
C8 C7 H7A 110.8 . . ?
N1 C7 H7B 110.8 . . ?
C8 C7 H7B 110.8 . . ?
H7A C7 H7B 108.9 . . ?
C9 C8 C7 116.6(14) . . ?
C9 C8 H8A 108.2 . . ?
C7 C8 H8A 108.2 . . ?
C9 C8 H8B 108.2 . . ?
C7 C8 H8B 108.2 . . ?
H8A C8 H8B 107.3 . . ?
C1 C15 H15A 109.5 . . ?
C1 C15 H15B 109.5 . . ?
H15A C15 H15B 109.5 . . ?
C1 C15 H15C 109.5 . . ?
H15A C15 H15C 109.5 . . ?
H15B C15 H15C 109.5 . . ?
C2' C1' C6' 120.0 . . ?
C2' C1' C15' 119.1(14) . . ?
C6' C1' C15' 120.9(14) . . ?
C3' C2' C1' 120.0 . . ?
C3' C2' H2' 120.0 . . ?
C1' C2' H2' 120.0 . . ?
C2' C3' C4' 120.0 . . ?
C2' C3' H3' 120.0 . . ?
C4' C3' H3' 120.0 . . ?
C3' C4' C5' 120.0 . . ?
C3' C4' S1 113.5(7) . . ?
C5' C4' S1 126.1(7) . . ?
C6' C5' C4' 120.0 . . ?
C6' C5' H5' 120.0 . . ?
C4' C5' H5' 120.0 . . ?
C5' C6' C1' 120.0 . . ?
C5' C6' H6' 120.0 . . ?
C1' C6' H6' 120.0 . . ?
C8' C7' N1 124(3) . . ?
C8' C7' H7'1 106.3 . . ?
N1 C7' H7'1 106.3 . . ?
C8' C7' H7'2 106.3 . . ?
N1 C7' H7'2 106.3 . . ?
H7'1 C7' H7'2 106.4 . . ?
C7' C8' C9' 115(3) . . ?
C7' C8' H8'1 108.6 . . ?
C9' C8' H8'1 108.6 . . ?
C7' C8' H8'2 108.6 . . ?
C9' C8' H8'2 108.6 . . ?
H8'1 C8' H8'2 107.5 . . ?
C1' C15' H15D 109.5 . . ?
C1' C15' H15E 109.5 . . ?
H15D C15' H15E 109.5 . . ?
C1' C15' H15F 109.5 . . ?
H15D C15' H15F 109.5 . . ?
H15E C15' H15F 109.5 . . ?
C7 N1 S1 113.6(8) . . ?
C7' N1 S1 123.5(11) . . ?
C7 N1 H1N 116(6) . . ?
C7' N1 H1N 109(6) . . ?
S1 N1 H1N 115(6) . . ?
C10 C9 C14 120.0 . . ?
C10 C9 C8 116.8(9) . . ?
C14 C9 C8 123.1(9) . . ?
C11 C10 C9 120.0 . . ?
C11 C10 H10 120.0 . . ?
C9 C10 H10 120.0 . . ?
C12 C11 C10 120.0 . . ?
C12 C11 H11 120.0 . . ?
C10 C11 H11 120.0 . . ?
C11 C12 C13 120.0 . . ?
C11 C12 H12 120.0 . . ?
C13 C12 H12 120.0 . . ?
C14 C13 C12 120.0 . . ?
C14 C13 H13 120.0 . . ?
C12 C13 H13 120.0 . . ?
C13 C14 C9 120.0 . . ?
C13 C14 H14 120.0 . . ?
C9 C14 H14 120.0 . . ?
C10' C9' C14' 120.0 . . ?
C10' C9' C8' 123.8(16) . . ?
C14' C9' C8' 116.1(16) . . ?
C9' C10' C11' 120.0 . . ?
C9' C10' H10' 120.0 . . ?
C11' C10' H10' 120.0 . . ?
C12' C11' C10' 120.0 . . ?
C12' C11' H11' 120.0 . . ?
C10' C11' H11' 120.0 . . ?
C11' C12' C13' 120.0 . . ?
C11' C12' H12' 120.0 . . ?
C13' C12' H12' 120.0 . . ?
C12' C13' C14' 120.0 . . ?
C12' C13' H13' 120.0 . . ?
C14' C13' H13' 120.0 . . ?
C13' C14' C9' 120.0 . . ?
C13' C14' H14' 120.0 . . ?
C9' C14' H14' 120.0 . . ?

loop_
_geom_bond_atom_site_label_1
_geom_bond_atom_site_label_2
_geom_bond_distance
_geom_bond_site_symmetry_2
_geom_bond_publ_flag
S1 O1 1.435(5) . ?
S1 O2 1.445(5) . ?
S1 N1 1.611(7) . ?
S1 C4 1.765(9) . ?
S1 C4' 1.766(9) . ?
C1 C2 1.3900 . ?
C1 C6 1.3900 . ?
C1 C15 1.491(19) . ?
C2 C3 1.3900 . ?
C2 H2 0.9500 . ?
C3 C4 1.3900 . ?
C3 H3 0.9500 . ?
C4 C5 1.3900 . ?
C5 C6 1.3900 . ?
C5 H5 0.9500 . ?
C6 H6 0.9500 . ?
C7 N1 1.46(2) . ?
C7 C8 1.57(2) . ?
C7 H7A 0.9900 . ?
C7 H7B 0.9900 . ?
C8 C9 1.465(19) . ?
C8 H8A 0.9900 . ?
C8 H8B 0.9900 . ?
C15 H15A 0.9800 . ?
C15 H15B 0.9800 . ?
C15 H15C 0.9800 . ?
C1' C2' 1.3900 . ?
C1' C6' 1.3900 . ?
C1' C15' 1.55(2) . ?
C2' C3' 1.3900 . ?
C2' H2' 0.9500 . ?
C3' C4' 1.3900 . ?
C3' H3' 0.9500 . ?
C4' C5' 1.3900 . ?
C5' C6' 1.3900 . ?
C5' H5' 0.9500 . ?
C6' H6' 0.9500 . ?
C7' C8' 1.41(5) . ?
C7' N1 1.55(3) . ?
C7' H7'1 0.9900 . ?
C7' H7'2 0.9900 . ?
C8' C9' 1.56(4) . ?
C8' H8'1 0.9900 . ?
C8' H8'2 0.9900 . ?
C15' H15D 0.9800 . ?
C15' H15E 0.9800 . ?
C15' H15F 0.9800 . ?
N1 H1N 0.88(2) . ?
C9 C10 1.3900 . ?
C9 C14 1.3900 . ?
C10 C11 1.3900 . ?
C10 H10 0.9500 . ?
C11 C12 1.3900 . ?
C11 H11 0.9500 . ?
C12 C13 1.3900 . ?
C12 H12 0.9500 . ?
C13 C14 1.3900 . ?
C13 H13 0.9500 . ?
C14 H14 0.9500 . ?
C9' C10' 1.3900 . ?
C9' C14' 1.3900 . ?
C10' C11' 1.3900 . ?
C10' H10' 0.9500 . ?
C11' C12' 1.3900 . ?
C11' H11' 0.9500 . ?
C12' C13' 1.3900 . ?
C12' H12' 0.9500 . ?
C13' C14' 1.3900 . ?
C13' H13' 0.9500 . ?
C14' H14' 0.9500 . ?

loop_
_geom_torsion_atom_site_label_1
_geom_torsion_atom_site_label_2
_geom_torsion_atom_site_label_3
_geom_torsion_atom_site_label_4
_geom_torsion
_geom_torsion_site_symmetry_1
_geom_torsion_site_symmetry_2
_geom_torsion_site_symmetry_3
_geom_torsion_site_symmetry_4
_geom_torsion_publ_flag
C6 C1 C2 C3 0.0 . . . . ?
C15 C1 C2 C3 -178.0(15) . . . . ?
C1 C2 C3 C4 0.0 . . . . ?
C2 C3 C4 C5 0.0 . . . . ?
C2 C3 C4 S1 -175.0(12) . . . . ?
O1 S1 C4 C3 164.1(7) . . . . ?
O2 S1 C4 C3 31.1(10) . . . . ?
N1 S1 C4 C3 -81.9(8) . . . . ?
O1 S1 C4 C5 -11.0(9) . . . . ?
O2 S1 C4 C5 -144.0(7) . . . . ?
N1 S1 C4 C5 103.0(8) . . . . ?
C3 C4 C5 C6 0.0 . . . . ?
S1 C4 C5 C6 175.2(12) . . . . ?
C4 C5 C6 C1 0.0 . . . . ?
C2 C1 C6 C5 0.0 . . . . ?
C15 C1 C6 C5 178.1(14) . . . . ?
N1 C7 C8 C9 64.2(16) . . . . ?
C6' C1' C2' C3' 0.0 . . . . ?
C15' C1' C2' C3' -179.1(17) . . . . ?
C1' C2' C3' C4' 0.0 . . . . ?
C2' C3' C4' C5' 0.0 . . . . ?
C2' C3' C4' S1 173.8(11) . . . . ?
O1 S1 C4' C3' -175.0(7) . . . . ?
O2 S1 C4' C3' 55.8(8) . . . . ?
N1 S1 C4' C3' -58.7(8) . . . . ?
O1 S1 C4' C5' -1.7(12) . . . . ?
O2 S1 C4' C5' -130.8(10) . . . . ?
N1 S1 C4' C5' 114.7(11) . . . . ?
C3' C4' C5' C6' 0.0 . . . . ?
S1 C4' C5' C6' -173.0(13) . . . . ?
C4' C5' C6' C1' 0.0 . . . . ?
C2' C1' C6' C5' 0.0 . . . . ?
C15' C1' C6' C5' 179.1(17) . . . . ?
N1 C7' C8' C9' 54(4) . . . . ?
C8 C7 N1 S1 171.8(9) . . . . ?
C8' C7' N1 S1 177(3) . . . . ?
O1 S1 N1 C7 53.8(10) . . . . ?
O2 S1 N1 C7 -177.0(10) . . . . ?
C4 S1 N1 C7 -60.6(11) . . . . ?
O1 S1 N1 C7' 52.3(15) . . . . ?
O2 S1 N1 C7' -178.6(15) . . . . ?
C4' S1 N1 C7' -63.3(15) . . . . ?
C7 C8 C9 C10 -165.2(11) . . . . ?
C7 C8 C9 C14 17.3(17) . . . . ?
C14 C9 C10 C11 0.0 . . . . ?
C8 C9 C10 C11 -177.6(11) . . . . ?
C9 C10 C11 C12 0.0 . . . . ?
C10 C11 C12 C13 0.0 . . . . ?
C11 C12 C13 C14 0.0 . . . . ?
C12 C13 C14 C9 0.0 . . . . ?
C10 C9 C14 C13 0.0 . . . . ?
C8 C9 C14 C13 177.4(12) . . . . ?
C7' C8' C9' C10' -121(3) . . . . ?
C7' C8' C9' C14' 62(3) . . . . ?
C14' C9' C10' C11' 0.0 . . . . ?
C8' C9' C10' C11' -177(2) . . . . ?
C9' C10' C11' C12' 0.0 . . . . ?
C10' C11' C12' C13' 0.0 . . . . ?
C11' C12' C13' C14' 0.0 . . . . ?
C12' C13' C14' C9' 0.0 . . . . ?
C10' C9' C14' C13' 0.0 . . . . ?
C8' C9' C14' C13' 176.8(19) . . . . ?
